data_4503817
loop_
_publ_author_name
'Shattock, Tanise R.'
'Arora, Kapildev K.'
'Vishweshwar, Peddy'
'Zaworotko, Michael J.'

_publ_section_title
;
 Hierarchy of Supramolecular Synthons: Persistent Carboxylic
 Acid&#x00B7;&#x00B7;&#x00B7;Pyridine Hydrogen Bonds in Cocrystals That
 also Contain a Hydroxyl Moiety
;
_journal_issue 12
_journal_name_full 'Crystal Growth &amp; Design'
_journal_page_first 4533
_journal_paper_doi 10.1021/cg800565a
_journal_volume 8
_journal_year 2008
_chemical_formula_moiety 'C11 H9 N, C7 H6 O3'
_chemical_formula_sum 'C18 H15 N O3'
_chemical_formula_weight 293.31
_chemical_melting_point '90-94 &#x00BA;C'
_chemical_name_common '1:1 Co-crystal of 4HBA + 4PP'
_chemical_name_systematic
; 
 1:1 Co-crystal of 4-hydroxybenzoic acid and 4-phenylpyridine 
;
_space_group_IT_number 15
_symmetry_cell_setting monoclinic
_symmetry_space_group_name_Hall '-C 2yc'
_symmetry_space_group_name_H-M 'C 1 2/c 1'
_atom_sites_solution_hydrogens geom
_atom_sites_solution_primary direct
_atom_sites_solution_secondary difmap
_audit_creation_method SHELXL-97
_cell_angle_alpha 90.00
_cell_angle_beta 131.101(2)
_cell_angle_gamma 90.00
_cell_formula_units_Z 8
_cell_length_a 26.780(4)
_cell_length_b 7.445(2)
_cell_length_c 19.471(3)
_cell_measurement_temperature 100(2)
_cell_volume 2925.3(10)
_computing_cell_refinement 'Bruker SMART'
_computing_data_collection 'Bruker SMART'
_computing_data_reduction 'Bruker SAINT'
_computing_molecular_graphics 'Bruker SHELXTL'
_computing_publication_material 'Bruker SHELXTL'
_computing_structure_refinement 'SHELXL-97 (Sheldrick, 1997)'
_computing_structure_solution 'SHELXS-97 (Sheldrick, 1990)'
_diffrn_ambient_temperature 100(2)
_diffrn_measured_fraction_theta_full 0.957
_diffrn_measured_fraction_theta_max 0.957
_diffrn_measurement_device_type 'CCD area detector'
_diffrn_measurement_method 'phi and omega scans'
_diffrn_radiation_monochromator graphite
_diffrn_radiation_source 'fine-focus sealed tube'
_diffrn_radiation_type MoK\a
_diffrn_radiation_wavelength 0.71073
_diffrn_reflns_av_R_equivalents 0.0610
_diffrn_reflns_av_sigmaI/netI 0.0825
_diffrn_reflns_limit_h_max 28
_diffrn_reflns_limit_h_min -28
_diffrn_reflns_limit_k_max 8
_diffrn_reflns_limit_k_min -6
_diffrn_reflns_limit_l_max 23
_diffrn_reflns_limit_l_min -19
_diffrn_reflns_number 5938
_diffrn_reflns_theta_full 25.07
_diffrn_reflns_theta_max 25.07
_diffrn_reflns_theta_min 2.02
_exptl_absorpt_coefficient_mu 0.091
_exptl_absorpt_correction_T_max 0.9909
_exptl_absorpt_correction_T_min 0.9864
_exptl_absorpt_correction_type multi-scan
_exptl_absorpt_process_details 'SADABS; Sheldrick, 1996'
_exptl_crystal_colour colorless
_exptl_crystal_density_diffrn 1.332
_exptl_crystal_density_method 'not measured'
_exptl_crystal_description columns
_exptl_crystal_F_000 1232
_exptl_crystal_preparation 'acetone/ethyl acetate'
_exptl_crystal_size_max 0.15
_exptl_crystal_size_mid 0.10
_exptl_crystal_size_min 0.10
_refine_diff_density_max 0.253
_refine_diff_density_min -0.315
_refine_diff_density_rms 0.077
_refine_ls_extinction_method none
_refine_ls_goodness_of_fit_ref 1.012
_refine_ls_hydrogen_treatment constr
_refine_ls_matrix_type full
_refine_ls_number_parameters 199
_refine_ls_number_reflns 2477
_refine_ls_number_restraints 0
_refine_ls_restrained_S_all 1.012
_refine_ls_R_factor_all 0.0864
_refine_ls_R_factor_gt 0.0497
_refine_ls_shift/su_max 0.000
_refine_ls_shift/su_mean 0.000
_refine_ls_structure_factor_coef Fsqd
_refine_ls_weighting_details 'calc w=1/[\s^2^(Fo^2^)+(0.0836P)^2^+0.0000P] where P=(Fo^2^+2Fc^2^)/3'
_refine_ls_weighting_scheme calc
_refine_ls_wR_factor_gt 0.1224
_refine_ls_wR_factor_ref 0.1704
_reflns_number_gt 1660
_reflns_number_total 2477
_reflns_threshold_expression >2sigma(I)
_cod_data_source_file cg800565a_si_003.cif
_cod_data_source_block ts458d
_cod_depositor_comments
;
The following automatic conversions were performed:

'_symmetry_cell_setting' value 'Monoclinic' changed to 'monoclinic'
according to /home/saulius/struct/CIF-dictionaries/cif_core.dic
dictionary named 'cif_core.dic' version 2.4.1 from 2010-06-29.

Automatic conversion script
Id: cif_fix_values 1715 2011-07-08 13:25:40Z adriana 
;
_cod_original_cell_volume 2925.1(8)
_cod_original_sg_symbol_H-M C2/c
_cod_database_code 4503817

loop_
_symmetry_equiv_pos_as_xyz
'x, y, z'
'-x, y, -z+1/2'
'x+1/2, y+1/2, z'
'-x+1/2, y+1/2, -z+1/2'
'-x, -y, -z'
'x, -y, z-1/2'
'-x+1/2, -y+1/2, -z'
'x+1/2, -y+1/2, z-1/2'

loop_
_atom_site_label
_atom_site_type_symbol
_atom_site_fract_x
_atom_site_fract_y
_atom_site_fract_z
_atom_site_U_iso_or_equiv
_atom_site_adp_type
_atom_site_occupancy
_atom_site_symmetry_multiplicity
_atom_site_calc_flag
_atom_site_refinement_flags
O1 O -0.00637(10) 0.2337(3) 0.01217(12) 0.0258(6) Uani 1 1 d .
O2 O 0.03250(10) 0.0013(3) 0.10860(12) 0.0228(5) Uani 1 1 d .
H1O H -0.0145 0.1301 -0.0309 0.027 Uiso 1 1 d R
O3 O 0.11199(10) 0.6672(3) 0.36756(13) 0.0275(6) Uani 1 1 d .
H3O H 0.1345 0.6062 0.4226 0.033 Uiso 1 1 d R
C1 C 0.04163(14) 0.2956(4) 0.16324(18) 0.0190(7) Uani 1 1 d .
C2 C 0.06944(14) 0.2359(4) 0.25020(18) 0.0204(7) Uani 1 1 d .
H2 H 0.0729 0.1107 0.2622 0.024 Uiso 1 1 calc R
C3 C 0.09191(15) 0.3579(4) 0.31892(19) 0.0222(8) Uani 1 1 d .
H3 H 0.1103 0.3163 0.3776 0.027 Uiso 1 1 calc R
C4 C 0.08753(14) 0.5422(4) 0.30194(19) 0.0216(7) Uani 1 1 d .
C5 C 0.05762(14) 0.6026(4) 0.21469(18) 0.0227(8) Uani 1 1 d .
H5 H 0.0526 0.7278 0.2022 0.027 Uiso 1 1 calc R
C6 C 0.03533(14) 0.4808(4) 0.14648(19) 0.0210(7) Uani 1 1 d .
H6 H 0.0154 0.5229 0.0873 0.025 Uiso 1 1 calc R
C7 C 0.02177(14) 0.1658(4) 0.09261(18) 0.0191(7) Uani 1 1 d .
N11 N 0.31456(13) 0.0384(4) 0.96092(16) 0.0258(7) Uani 1 1 d .
C11 C 0.25142(16) 0.0860(4) 0.8928(2) 0.0232(8) Uani 1 1 d .
H11 H 0.2263 0.1283 0.9081 0.028 Uiso 1 1 calc R
C12 C 0.22063(16) 0.0773(4) 0.8013(2) 0.0221(8) Uani 1 1 d .
H12 H 0.1752 0.1082 0.7555 0.027 Uiso 1 1 calc R
C13 C 0.25749(15) 0.0223(4) 0.77759(19) 0.0205(7) Uani 1 1 d .
C14 C 0.32295(15) -0.0300(4) 0.84845(19) 0.0224(8) Uani 1 1 d .
H14 H 0.3494 -0.0715 0.8353 0.027 Uiso 1 1 calc R
C15 C 0.34922(16) -0.0215(4) 0.9376(2) 0.0258(8) Uani 1 1 d .
H15 H 0.3937 -0.0594 0.9846 0.031 Uiso 1 1 calc R
C16 C 0.22787(14) 0.0202(4) 0.68076(19) 0.0191(7) Uani 1 1 d .
C17 C 0.16300(15) -0.0395(4) 0.61109(19) 0.0234(8) Uani 1 1 d .
H17 H 0.1369 -0.0779 0.6253 0.028 Uiso 1 1 calc R
C18 C 0.13658(15) -0.0433(4) 0.5217(2) 0.0268(8) Uani 1 1 d .
H18 H 0.0926 -0.0849 0.4749 0.032 Uiso 1 1 calc R
C19 C 0.17420(16) 0.0135(4) 0.5002(2) 0.0260(8) Uani 1 1 d .
H19 H 0.1560 0.0111 0.4388 0.031 Uiso 1 1 calc R
C20 C 0.23814(16) 0.0737(4) 0.5682(2) 0.0251(8) Uani 1 1 d .
H20 H 0.2637 0.1134 0.5532 0.030 Uiso 1 1 calc R
C21 C 0.26544(15) 0.0768(4) 0.65818(19) 0.0222(8) Uani 1 1 d .
H21 H 0.3096 0.1172 0.7046 0.027 Uiso 1 1 calc R

loop_
_atom_site_aniso_label
_atom_site_aniso_U_11
_atom_site_aniso_U_22
_atom_site_aniso_U_33
_atom_site_aniso_U_23
_atom_site_aniso_U_13
_atom_site_aniso_U_12
O1 0.0344(13) 0.0226(13) 0.0175(11) -0.0021(9) 0.0159(10) -0.0016(10)
O2 0.0270(12) 0.0192(13) 0.0208(11) -0.0005(9) 0.0151(10) 0.0002(10)
O3 0.0360(13) 0.0230(13) 0.0195(11) -0.0039(9) 0.0165(10) -0.0030(11)
C1 0.0146(15) 0.0214(18) 0.0186(15) -0.0006(13) 0.0099(13) -0.0018(13)
C2 0.0183(16) 0.0245(19) 0.0179(15) 0.0015(13) 0.0117(13) -0.0012(14)
C3 0.0271(18) 0.0252(19) 0.0164(15) 0.0020(13) 0.0152(14) -0.0006(15)
C4 0.0199(16) 0.0242(19) 0.0204(16) -0.0051(14) 0.0132(14) -0.0037(14)
C5 0.0243(17) 0.0210(19) 0.0212(16) -0.0002(13) 0.0143(14) -0.0004(14)
C6 0.0158(16) 0.0255(19) 0.0167(15) 0.0027(13) 0.0086(14) 0.0020(14)
C7 0.0131(16) 0.0245(19) 0.0185(15) 0.0051(13) 0.0099(13) 0.0017(14)
N11 0.0310(16) 0.0220(16) 0.0250(14) 0.0016(12) 0.0186(14) 0.0002(13)
C11 0.0315(19) 0.0194(19) 0.0279(17) 0.0022(14) 0.0235(16) 0.0006(15)
C12 0.0243(17) 0.0186(18) 0.0253(16) 0.0014(13) 0.0171(15) 0.0017(14)
C13 0.0244(17) 0.0153(17) 0.0220(16) -0.0006(13) 0.0153(15) -0.0007(14)
C14 0.0249(18) 0.0187(18) 0.0267(17) -0.0016(14) 0.0184(15) -0.0011(14)
C15 0.0232(17) 0.024(2) 0.0248(17) 0.0017(14) 0.0134(15) -0.0004(15)
C16 0.0199(16) 0.0165(17) 0.0218(16) -0.0005(13) 0.0141(14) 0.0031(14)
C17 0.0202(17) 0.028(2) 0.0249(16) -0.0022(14) 0.0160(15) 0.0006(14)
C18 0.0209(17) 0.025(2) 0.0238(17) -0.0021(14) 0.0101(15) 0.0050(15)
C19 0.035(2) 0.0197(19) 0.0184(16) 0.0015(13) 0.0154(16) 0.0058(16)
C20 0.0344(19) 0.0223(19) 0.0244(16) 0.0006(14) 0.0218(16) 0.0007(15)
C21 0.0228(17) 0.0195(18) 0.0216(16) -0.0036(13) 0.0134(14) -0.0026(14)

loop_
_atom_type_symbol
_atom_type_description
_atom_type_scat_dispersion_real
_atom_type_scat_dispersion_imag
_atom_type_scat_source
C C 0.0033 0.0016 'International Tables Vol C Tables 4.2.6.8 and 6.1.1.4'
H H 0.0000 0.0000 'International Tables Vol C Tables 4.2.6.8 and 6.1.1.4'
N N 0.0061 0.0033 'International Tables Vol C Tables 4.2.6.8 and 6.1.1.4'
O O 0.0106 0.0060 'International Tables Vol C Tables 4.2.6.8 and 6.1.1.4'

loop_
_geom_angle_atom_site_label_1
_geom_angle_atom_site_label_2
_geom_angle_atom_site_label_3
_geom_angle
C7 O1 H1O 108.9
C4 O3 H3O 107.3
C2 C1 C6 118.7(3)
C2 C1 C7 120.1(3)
C6 C1 C7 121.1(3)
C3 C2 C1 120.5(3)
C3 C2 H2 119.7
C1 C2 H2 119.7
C2 C3 C4 120.0(3)
C2 C3 H3 120.0
C4 C3 H3 120.0
O3 C4 C5 117.6(3)
O3 C4 C3 122.6(3)
C5 C4 C3 119.8(3)
C6 C5 C4 120.0(3)
C6 C5 H5 120.0
C4 C5 H5 120.0
C5 C6 C1 120.9(3)
C5 C6 H6 119.5
C1 C6 H6 119.5
O2 C7 O1 122.1(3)
O2 C7 C1 122.0(3)
O1 C7 C1 115.8(3)
C11 N11 C15 117.0(3)
N11 C11 C12 123.8(3)
N11 C11 H11 118.1
C12 C11 H11 118.1
C11 C12 C13 119.0(3)
C11 C12 H12 120.5
C13 C12 H12 120.5
C14 C13 C12 117.1(3)
C14 C13 C16 121.7(3)
C12 C13 C16 121.2(3)
C15 C14 C13 120.1(3)
C15 C14 H14 120.0
C13 C14 H14 120.0
N11 C15 C14 122.9(3)
N11 C15 H15 118.5
C14 C15 H15 118.5
C17 C16 C21 118.8(3)
C17 C16 C13 121.3(3)
C21 C16 C13 119.9(3)
C18 C17 C16 120.6(3)
C18 C17 H17 119.7
C16 C17 H17 119.7
C17 C18 C19 120.1(3)
C17 C18 H18 120.0
C19 C18 H18 120.0
C20 C19 C18 120.0(3)
C20 C19 H19 120.0
C18 C19 H19 120.0
C19 C20 C21 120.6(3)
C19 C20 H20 119.7
C21 C20 H20 119.7
C20 C21 C16 120.0(3)
C20 C21 H21 120.0
C16 C21 H21 120.0

loop_
_geom_bond_atom_site_label_1
_geom_bond_atom_site_label_2
_geom_bond_distance
O1 C7 1.313(3)
O1 H1O 1.0519
O2 C7 1.250(3)
O3 C4 1.352(3)
O3 H3O 0.9329
C1 C2 1.401(4)
C1 C6 1.401(4)
C1 C7 1.465(4)
C2 C3 1.385(4)
C2 H2 0.9500
C3 C4 1.398(4)
C3 H3 0.9500
C4 C5 1.393(4)
C5 C6 1.378(4)
C5 H5 0.9500
C6 H6 0.9500
N11 C11 1.340(4)
N11 C15 1.350(4)
C11 C12 1.388(4)
C11 H11 0.9500
C12 C13 1.399(4)
C12 H12 0.9500
C13 C14 1.396(4)
C13 C16 1.489(4)
C14 C15 1.380(4)
C14 H14 0.9500
C15 H15 0.9500
C16 C17 1.399(4)
C16 C21 1.402(4)
C17 C18 1.383(4)
C17 H17 0.9500
C18 C19 1.385(5)
C18 H18 0.9500
C19 C20 1.380(4)
C19 H19 0.9500
C20 C21 1.385(4)
C20 H20 0.9500
C21 H21 0.9500

loop_
_geom_hbond_atom_site_label_D
_geom_hbond_atom_site_label_H
_geom_hbond_atom_site_label_A
_geom_hbond_distance_DH
_geom_hbond_distance_HA
_geom_hbond_distance_DA
_geom_hbond_angle_DHA
_geom_hbond_site_symmetry_A
O1 H1O O2 1.05 1.59 2.630(3) 170.4 5
O3 H3O N11 0.93 1.79 2.703(3) 167.0 4_556

loop_
_geom_torsion_atom_site_label_1
_geom_torsion_atom_site_label_2
_geom_torsion_atom_site_label_3
_geom_torsion_atom_site_label_4
_geom_torsion
C6 C1 C2 C3 -1.8(4)
C7 C1 C2 C3 176.2(3)
C1 C2 C3 C4 -0.6(4)
C2 C3 C4 O3 -176.2(3)
C2 C3 C4 C5 3.1(5)
O3 C4 C5 C6 176.2(3)
C3 C4 C5 C6 -3.1(5)
C4 C5 C6 C1 0.7(5)
C2 C1 C6 C5 1.8(4)
C7 C1 C6 C5 -176.2(3)
C2 C1 C7 O2 -4.5(4)
C6 C1 C7 O2 173.4(3)
C2 C1 C7 O1 177.2(3)
C6 C1 C7 O1 -4.8(4)
C15 N11 C11 C12 -0.1(5)
N11 C11 C12 C13 -2.5(5)
C11 C12 C13 C14 3.3(4)
C11 C12 C13 C16 -176.6(3)
C12 C13 C14 C15 -1.7(4)
C16 C13 C14 C15 178.2(3)
C11 N11 C15 C14 1.8(5)
C13 C14 C15 N11 -0.9(5)
C14 C13 C16 C17 139.0(3)
C12 C13 C16 C17 -41.1(4)
C14 C13 C16 C21 -40.2(4)
C12 C13 C16 C21 139.7(3)
C21 C16 C17 C18 0.3(5)
C13 C16 C17 C18 -179.0(3)
C16 C17 C18 C19 -0.5(5)
C17 C18 C19 C20 0.1(5)
C18 C19 C20 C21 0.5(5)
C19 C20 C21 C16 -0.7(5)
C17 C16 C21 C20 0.3(4)
C13 C16 C21 C20 179.5(3)

loop_
_cod_related_entry_id
_cod_related_entry_database
_cod_related_entry_code
1 ChemSpider 30661359
